data_4062026
loop_
_publ_author_name
'Kronenburg, Claudia M.P.'
'Jastrzebski, Johann T.B.H.'
'Lutz, Martin'
'Spek, Anthony L.'
'van Koten, Gerard'

_publ_section_title
;
The Presence of [Ar~2~Cu]^-^ and [(RCC)~2~Cu]^-^ Homocuprate Moieties
in the Neutral Mixed Cuprate [Cu~2~Li~2~(CCR)~2~Ar~2~]
;
_journal_name_full Organometallics
_journal_year 2003
_chemical_formula_moiety 'C42 H52 Cu2 Li2 N4'
_chemical_formula_sum 'C42 H52 Cu2 Li2 N4'
_chemical_formula_weight 753.84
_space_group_IT_number 2
_space_group_name_Hall '-P 1'
_space_group_name_H-M_alt 'P -1'
_symmetry_cell_setting triclinic
_symmetry_space_group_name_Hall '-P 1'
_symmetry_space_group_name_H-M 'P -1'
_cell_angle_alpha 97.7242(7)
_cell_angle_beta 103.7379(6)
_cell_angle_gamma 114.7861(7)
_cell_formula_units_Z 2
_cell_length_a 12.7340(2)
_cell_length_b 12.8276(1)
_cell_length_c 14.2614(2)
_cell_measurement_temperature 150(2)
_cell_volume 1980.83(4)
_diffrn_ambient_temperature 150(2)
_exptl_crystal_density_diffrn 1.264
_cod_database_code 4062026

loop_
_symmetry_equiv_pos_as_xyz
'x, y, z'
'-x, -y, -z'

loop_
_atom_site_label
_atom_site_type_symbol
_atom_site_fract_x
_atom_site_fract_y
_atom_site_fract_z
_atom_site_U_iso_or_equiv
_atom_site_adp_type
_atom_site_occupancy
_atom_site_symmetry_multiplicity
_atom_site_calc_flag
_atom_site_refinement_flags
_atom_site_disorder_assembly
_atom_site_disorder_group
Cu1 Cu 0.53816(2) 0.35265(2) 0.309491(19) 0.02221(7) Uani 1 1 d . A .
Cu2 Cu 0.40017(2) 0.15782(2) 0.15611(2) 0.02597(8) Uani 1 1 d . A .
Li1 Li 0.3028(3) 0.2915(3) 0.2202(3) 0.0276(8) Uani 1 1 d . A .
Li2 Li 0.6397(3) 0.2132(3) 0.2501(3) 0.0280(8) Uani 1 1 d . . .
N11 N 0.28909(17) 0.41042(16) 0.32121(14) 0.0280(4) Uani 1 1 d . A .
N12 N 0.15356(17) 0.27820(17) 0.11391(14) 0.0315(4) Uani 1 1 d . . .
C11 C 0.50673(18) 0.46320(18) 0.24280(16) 0.0229(4) Uani 1 1 d . . .
C12 C 0.46865(19) 0.54364(18) 0.28299(15) 0.0235(4) Uani 1 1 d . A .
C13 C 0.4776(2) 0.64144(19) 0.24612(18) 0.0302(5) Uani 1 1 d . . .
H13 H 0.4526 0.6942 0.2754 0.036 Uiso 1 1 calc R A .
C14 C 0.5225(2) 0.6625(2) 0.16753(18) 0.0333(5) Uani 1 1 d . A .
H14 H 0.5280 0.7290 0.1427 0.040 Uiso 1 1 calc R . .
C15 C 0.5593(2) 0.5859(2) 0.12557(17) 0.0322(5) Uani 1 1 d . . .
H15 H 0.5905 0.5998 0.0716 0.039 Uiso 1 1 calc R A .
C16 C 0.5509(2) 0.48837(19) 0.16228(17) 0.0277(5) Uani 1 1 d . A .
H16 H 0.5760 0.4364 0.1317 0.033 Uiso 1 1 calc R . .
C17 C 0.4113(2) 0.51799(19) 0.36387(16) 0.0269(5) Uani 1 1 d . . .
H17A H 0.4649 0.5045 0.4182 0.032 Uiso 1 1 calc R A .
H17B H 0.4022 0.5872 0.3926 0.032 Uiso 1 1 calc R . .
C18 C 0.2478(3) 0.3643(2) 0.4006(2) 0.0457(7) Uani 1 1 d . . .
H18A H 0.1673 0.2939 0.3713 0.069 Uiso 1 1 calc R A .
H18B H 0.2420 0.4255 0.4449 0.069 Uiso 1 1 calc R . .
H18C H 0.3064 0.3423 0.4391 0.069 Uiso 1 1 calc R . .
C19 C 0.1995(2) 0.4389(2) 0.2554(2) 0.0372(6) Uani 1 1 d . . .
H19A H 0.1612 0.4701 0.2966 0.045 Uiso 1 1 calc R A .
H19B H 0.2435 0.5017 0.2251 0.045 Uiso 1 1 calc R . .
C110 C 0.1016(2) 0.3314(2) 0.1739(2) 0.0403(6) Uani 1 1 d . A .
H11A H 0.0519 0.2718 0.2040 0.048 Uiso 1 1 calc R . .
H11B H 0.0469 0.3545 0.1301 0.048 Uiso 1 1 calc R . .
C111 C 0.0575(3) 0.1567(2) 0.0544(2) 0.0538(8) Uani 1 1 d . . .
H11C H 0.0242 0.1106 0.0993 0.081 Uiso 1 1 calc R . .
H11D H 0.0931 0.1173 0.0182 0.081 Uiso 1 1 calc R . .
H11E H -0.0082 0.1619 0.0064 0.081 Uiso 1 1 calc R . .
C112 C 0.2005(2) 0.3449(2) 0.04455(18) 0.0369(5) Uani 1 1 d . . .
H11F H 0.1334 0.3481 -0.0035 0.055 Uiso 1 1 calc R . .
H11G H 0.2360 0.3051 0.0085 0.055 Uiso 1 1 calc R . .
H11H H 0.2636 0.4260 0.0822 0.055 Uiso 1 1 calc R . .
N21 N 0.81819(16) 0.34562(16) 0.33185(14) 0.0292(4) Uani 1 1 d . A .
N22 N 0.70313(17) 0.08664(16) 0.25327(14) 0.0302(4) Uani 1 1 d D A .
C21 C 0.59167(18) 0.27378(17) 0.40194(15) 0.0221(4) Uani 1 1 d . A .
C22 C 0.71545(19) 0.31770(18) 0.45951(15) 0.0242(4) Uani 1 1 d . . .
C23 C 0.7499(2) 0.2815(2) 0.54447(17) 0.0316(5) Uani 1 1 d . A .
H23 H 0.8342 0.3137 0.5817 0.038 Uiso 1 1 calc R . .
C24 C 0.6619(2) 0.1985(2) 0.57504(17) 0.0344(5) Uani 1 1 d . . .
H24 H 0.6853 0.1740 0.6331 0.041 Uiso 1 1 calc R A .
C25 C 0.5402(2) 0.1523(2) 0.51964(17) 0.0313(5) Uani 1 1 d . A .
H25 H 0.4790 0.0953 0.5394 0.038 Uiso 1 1 calc R . .
C26 C 0.5068(2) 0.18857(19) 0.43561(17) 0.0275(5) Uani 1 1 d . . .
H26 H 0.4223 0.1543 0.3985 0.033 Uiso 1 1 calc R A .
C27 C 0.8123(2) 0.40506(19) 0.42532(16) 0.0282(5) Uani 1 1 d . A .
H27A H 0.7933 0.4706 0.4140 0.034 Uiso 1 1 calc R . .
H27B H 0.8929 0.4399 0.4783 0.034 Uiso 1 1 calc R . .
C28 C 0.8765(3) 0.4329(2) 0.2806(2) 0.0494(7) Uani 1 1 d . . .
H28A H 0.8295 0.4757 0.2643 0.074 Uiso 1 1 calc R A .
H28B H 0.8795 0.3921 0.2188 0.074 Uiso 1 1 calc R . .
H28C H 0.9599 0.4895 0.3243 0.074 Uiso 1 1 calc R . .
C29 C 0.8825(2) 0.2737(3) 0.3552(2) 0.0515(8) Uani 1 1 d D . .
H29A H 0.9707 0.3232 0.3662 0.062 Uiso 0.828(8) 1 calc PR A 1
H29B H 0.8746 0.2529 0.4185 0.062 Uiso 0.828(8) 1 calc PR A 1
H29C H 0.9388 0.2864 0.3155 0.062 Uiso 0.172(8) 1 calc PR A 2
H29D H 0.9338 0.3069 0.4266 0.062 Uiso 0.172(8) 1 calc PR A 2
C210 C 0.8368(2) 0.1644(3) 0.2776(3) 0.0369(10) Uani 0.828(8) 1 d PD A 1
H21A H 0.8812 0.1201 0.3002 0.044 Uiso 0.828(8) 1 calc PR A 1
H21B H 0.8533 0.1850 0.2163 0.044 Uiso 0.828(8) 1 calc PR A 1
C211 C 0.6650(3) 0.0022(3) 0.1557(2) 0.0498(7) Uani 1 1 d . . .
H21C H 0.7070 -0.0466 0.1625 0.075 Uiso 1 1 calc R A .
H21D H 0.6862 0.0465 0.1064 0.075 Uiso 1 1 calc R . .
H21E H 0.5763 -0.0495 0.1333 0.075 Uiso 1 1 calc R . .
C212 C 0.6705(3) 0.0185(3) 0.3245(2) 0.0564(8) Uani 1 1 d . . .
H21F H 0.7124 -0.0305 0.3303 0.085 Uiso 1 1 calc R A .
H21G H 0.5818 -0.0330 0.3013 0.085 Uiso 1 1 calc R . .
H21H H 0.6954 0.0731 0.3900 0.085 Uiso 1 1 calc R . .
C213 C 0.8151(8) 0.1543(7) 0.3393(7) 0.030(4) Uani 0.172(8) 1 d PDU A 2
H21I H 0.7926 0.1410 0.4001 0.035 Uiso 0.172(8) 1 calc PR A 2
H21J H 0.8695 0.1185 0.3342 0.035 Uiso 0.172(8) 1 calc PR A 2
C31 C 0.2693(2) 0.10497(19) 0.20630(17) 0.0277(5) Uani 1 1 d . . .
C32 C 0.19087(19) 0.05818(19) 0.24402(17) 0.0270(5) Uani 1 1 d . A .
C33 C 0.0998(2) -0.00978(19) 0.28560(18) 0.0289(5) Uani 1 1 d . . .
C34 C -0.0231(2) -0.0761(2) 0.22813(19) 0.0368(6) Uani 1 1 d . A .
H34 H -0.0487 -0.0717 0.1612 0.044 Uiso 1 1 calc R . .
C35 C -0.1092(2) -0.1486(2) 0.2659(2) 0.0390(6) Uani 1 1 d . . .
H35 H -0.1923 -0.1929 0.2243 0.047 Uiso 1 1 calc R A .
C36 C -0.0771(2) -0.1578(3) 0.3617(2) 0.0478(7) Uani 1 1 d . A .
C37 C 0.0445(3) -0.0900(4) 0.4197(3) 0.0864(14) Uani 1 1 d . . .
H37 H 0.0692 -0.0937 0.4869 0.104 Uiso 1 1 calc R A .
C38 C 0.1316(3) -0.0171(3) 0.3832(2) 0.0676(10) Uani 1 1 d . A .
H38 H 0.2143 0.0285 0.4256 0.081 Uiso 1 1 calc R . .
C39 C -0.1710(3) -0.2385(3) 0.4021(3) 0.0742(11) Uani 1 1 d . . .
H39A H -0.2465 -0.2920 0.3466 0.111 Uiso 1 1 calc R A .
H39B H -0.1884 -0.1903 0.4494 0.111 Uiso 1 1 calc R . .
H39C H -0.1391 -0.2856 0.4364 0.111 Uiso 1 1 calc R . .
C41 C 0.5230(2) 0.19168(19) 0.09738(16) 0.0262(4) Uani 1 1 d . A .
C42 C 0.60041(19) 0.21759(18) 0.05613(16) 0.0246(4) Uani 1 1 d . A .
C43 C 0.68525(19) 0.24626(18) 0.00063(16) 0.0238(4) Uani 1 1 d . . .
C44 C 0.6931(2) 0.15754(19) -0.06105(17) 0.0292(5) Uani 1 1 d . A .
H44 H 0.6444 0.0764 -0.0642 0.035 Uiso 1 1 calc R . .
C45 C 0.7704(2) 0.1854(2) -0.11768(17) 0.0308(5) Uani 1 1 d . . .
H45 H 0.7732 0.1231 -0.1595 0.037 Uiso 1 1 calc R A .
C46 C 0.84402(19) 0.3028(2) -0.11465(16) 0.0261(4) Uani 1 1 d . A .
C47 C 0.8373(2) 0.3914(2) -0.05273(17) 0.0287(5) Uani 1 1 d . . .
H47 H 0.8874 0.4724 -0.0490 0.034 Uiso 1 1 calc R A .
C48 C 0.7595(2) 0.36470(19) 0.00390(17) 0.0279(5) Uani 1 1 d . A .
H48 H 0.7565 0.4273 0.0452 0.034 Uiso 1 1 calc R . .
C49 C 0.9266(2) 0.3339(2) -0.17824(18) 0.0341(5) Uani 1 1 d . . .
H49A H 0.8883 0.3534 -0.2367 0.051 Uiso 1 1 calc R A .
H49B H 0.9393 0.2658 -0.2005 0.051 Uiso 1 1 calc R . .
H49C H 1.0055 0.4027 -0.1387 0.051 Uiso 1 1 calc R . .

loop_
_atom_site_aniso_label
_atom_site_aniso_U_11
_atom_site_aniso_U_22
_atom_site_aniso_U_33
_atom_site_aniso_U_23
_atom_site_aniso_U_13
_atom_site_aniso_U_12
Cu1 0.02131(13) 0.02254(14) 0.02641(14) 0.00832(10) 0.01047(10) 0.01159(11)
Cu2 0.02217(14) 0.02302(14) 0.03270(16) 0.00434(11) 0.01253(11) 0.00958(11)
Li1 0.0273(19) 0.0278(19) 0.0276(19) 0.0047(15) 0.0078(15) 0.0141(16)
Li2 0.0222(18) 0.0276(19) 0.030(2) 0.0040(15) 0.0074(15) 0.0094(15)
N11 0.0278(9) 0.0293(10) 0.0288(10) 0.0053(8) 0.0150(8) 0.0128(8)
N12 0.0301(10) 0.0348(11) 0.0292(10) 0.0095(8) 0.0076(8) 0.0155(9)
C11 0.0196(10) 0.0207(10) 0.0256(11) 0.0052(8) 0.0068(8) 0.0076(8)
C12 0.0230(10) 0.0211(10) 0.0219(10) 0.0026(8) 0.0054(8) 0.0083(9)
C13 0.0306(12) 0.0205(11) 0.0371(13) 0.0041(9) 0.0090(10) 0.0121(9)
C14 0.0314(12) 0.0245(11) 0.0384(13) 0.0146(10) 0.0075(10) 0.0082(10)
C15 0.0317(12) 0.0316(12) 0.0288(12) 0.0122(10) 0.0130(10) 0.0078(10)
C16 0.0275(11) 0.0258(11) 0.0296(12) 0.0061(9) 0.0138(9) 0.0103(9)
C17 0.0303(11) 0.0251(11) 0.0231(11) 0.0004(9) 0.0087(9) 0.0128(9)
C18 0.0539(17) 0.0454(15) 0.0403(15) 0.0117(12) 0.0316(13) 0.0168(13)
C19 0.0331(13) 0.0421(14) 0.0487(15) 0.0122(12) 0.0191(11) 0.0255(12)
C110 0.0327(13) 0.0499(15) 0.0464(15) 0.0193(12) 0.0171(12) 0.0224(12)
C111 0.0430(16) 0.0396(15) 0.0504(17) 0.0110(13) -0.0080(13) 0.0066(13)
C112 0.0410(14) 0.0389(14) 0.0315(13) 0.0119(11) 0.0118(11) 0.0187(12)
N21 0.0219(9) 0.0292(10) 0.0299(10) 0.0008(8) 0.0122(8) 0.0062(8)
N22 0.0289(10) 0.0273(10) 0.0324(10) 0.0084(8) 0.0078(8) 0.0124(8)
C21 0.0233(10) 0.0193(10) 0.0253(10) 0.0048(8) 0.0115(9) 0.0099(8)
C22 0.0247(11) 0.0240(11) 0.0218(10) 0.0033(8) 0.0090(9) 0.0096(9)
C23 0.0282(12) 0.0390(13) 0.0247(11) 0.0062(10) 0.0054(9) 0.0154(10)
C24 0.0451(14) 0.0374(13) 0.0255(12) 0.0140(10) 0.0138(11) 0.0207(11)
C25 0.0354(13) 0.0261(11) 0.0330(12) 0.0111(10) 0.0188(10) 0.0100(10)
C26 0.0252(11) 0.0258(11) 0.0314(12) 0.0080(9) 0.0119(9) 0.0103(9)
C27 0.0224(10) 0.0270(11) 0.0248(11) 0.0016(9) 0.0071(9) 0.0043(9)
C28 0.0417(15) 0.0478(16) 0.0350(14) 0.0077(12) 0.0193(12) -0.0030(12)
C29 0.0225(12) 0.0494(17) 0.072(2) -0.0036(15) 0.0085(13) 0.0171(12)
C210 0.0242(15) 0.0338(17) 0.053(2) 0.0071(14) 0.0130(14) 0.0145(13)
C211 0.073(2) 0.0566(18) 0.0396(15) 0.0136(13) 0.0212(14) 0.0462(16)
C212 0.091(2) 0.0476(17) 0.0534(18) 0.0258(14) 0.0421(18) 0.0397(17)
C213 0.037(8) 0.056(9) 0.014(6) 0.006(6) 0.016(5) 0.036(7)
C31 0.0254(11) 0.0217(11) 0.0348(12) 0.0043(9) 0.0097(9) 0.0109(9)
C32 0.0242(11) 0.0218(11) 0.0343(12) 0.0050(9) 0.0103(9) 0.0105(9)
C33 0.0273(11) 0.0260(11) 0.0361(12) 0.0096(9) 0.0144(10) 0.0125(9)
C34 0.0274(12) 0.0419(14) 0.0333(13) 0.0137(11) 0.0091(10) 0.0085(11)
C35 0.0249(12) 0.0394(14) 0.0441(15) 0.0135(12) 0.0097(11) 0.0075(11)
C36 0.0343(14) 0.0564(17) 0.0519(17) 0.0291(14) 0.0193(13) 0.0134(13)
C37 0.0435(18) 0.133(3) 0.054(2) 0.060(2) 0.0099(16) 0.008(2)
C38 0.0265(14) 0.100(3) 0.0507(18) 0.0389(18) 0.0058(13) 0.0047(16)
C39 0.0488(19) 0.092(3) 0.073(2) 0.051(2) 0.0291(17) 0.0126(18)
C41 0.0274(11) 0.0231(11) 0.0263(11) 0.0016(9) 0.0084(9) 0.0119(9)
C42 0.0275(11) 0.0207(10) 0.0246(11) 0.0032(8) 0.0074(9) 0.0117(9)
C43 0.0255(11) 0.0251(11) 0.0236(10) 0.0071(8) 0.0101(9) 0.0130(9)
C44 0.0350(12) 0.0221(11) 0.0320(12) 0.0073(9) 0.0155(10) 0.0124(10)
C45 0.0379(13) 0.0288(12) 0.0311(12) 0.0063(9) 0.0163(10) 0.0183(10)
C46 0.0259(11) 0.0320(12) 0.0243(11) 0.0109(9) 0.0095(9) 0.0153(9)
C47 0.0294(11) 0.0241(11) 0.0321(12) 0.0102(9) 0.0115(10) 0.0107(9)
C48 0.0315(12) 0.0238(11) 0.0312(12) 0.0057(9) 0.0130(10) 0.0144(9)
C49 0.0341(13) 0.0427(14) 0.0300(12) 0.0129(10) 0.0160(10) 0.0183(11)

loop_
_geom_bond_atom_site_label_1
_geom_bond_atom_site_label_2
_geom_bond_distance
_geom_bond_site_symmetry_2
_geom_bond_publ_flag
Cu1 C11 1.932(2) . ?
Cu1 C21 1.933(2) . ?
Cu1 Cu2 2.6723(4) . ?
Cu1 Li1 2.678(4) . ?
Cu1 Li2 2.764(4) . ?
Cu2 C41 1.868(2) . ?
Cu2 C31 1.871(2) . ?
Cu2 Li1 2.686(4) . ?
Cu2 Li2 2.755(4) . ?
Li1 N11 2.045(4) . ?
Li1 N12 2.056(4) . ?
Li1 C31 2.219(4) . ?
Li1 C11 2.513(4) . ?
Li1 C110 2.765(4) . ?
Li1 C19 2.774(4) . ?
Li2 N21 2.094(4) . ?
Li2 N22 2.096(4) . ?
Li2 C41 2.233(4) . ?
Li2 C21 2.498(4) . ?
Li2 C42 2.705(4) . ?
Li2 C213 2.738(11) . ?
Li2 C210 2.785(5) . ?
N11 C18 1.453(3) . ?
N11 C17 1.490(3) . ?
N11 C19 1.499(3) . ?
N12 C110 1.458(3) . ?
N12 C112 1.465(3) . ?
N12 C111 1.482(3) . ?
C11 C16 1.412(3) . ?
C11 C12 1.422(3) . ?
C12 C13 1.396(3) . ?
C12 C17 1.507(3) . ?
C13 C14 1.383(3) . ?
C13 H13 0.9500 . ?
C14 C15 1.379(3) . ?
C14 H14 0.9500 . ?
C15 C16 1.394(3) . ?
C15 H15 0.9500 . ?
C16 H16 0.9500 . ?
C17 H17A 0.9900 . ?
C17 H17B 0.9900 . ?
C18 H18A 0.9800 . ?
C18 H18B 0.9800 . ?
C18 H18C 0.9800 . ?
C19 C110 1.499(4) . ?
C19 H19A 0.9900 . ?
C19 H19B 0.9900 . ?
C110 H11A 0.9900 . ?
C110 H11B 0.9900 . ?
C111 H11C 0.9800 . ?
C111 H11D 0.9800 . ?
C111 H11E 0.9800 . ?
C112 H11F 0.9800 . ?
C112 H11G 0.9800 . ?
C112 H11H 0.9800 . ?
N21 C28 1.455(3) . ?
N21 C27 1.478(3) . ?
N21 C29 1.490(3) . ?
N22 C212 1.450(3) . ?
N22 C213 1.461(8) . ?
N22 C211 1.476(3) . ?
N22 C210 1.488(3) . ?
C21 C26 1.411(3) . ?
C21 C22 1.412(3) . ?
C22 C23 1.395(3) . ?
C22 C27 1.513(3) . ?
C23 C24 1.391(3) . ?
C23 H23 0.9500 . ?
C24 C25 1.379(3) . ?
C24 H24 0.9500 . ?
C25 C26 1.381(3) . ?
C25 H25 0.9500 . ?
C26 H26 0.9500 . ?
C27 H27A 0.9900 . ?
C27 H27B 0.9900 . ?
C28 H28A 0.9800 . ?
C28 H28B 0.9800 . ?
C28 H28C 0.9800 . ?
C29 C213 1.358(9) . ?
C29 C210 1.457(4) . ?
C29 H29A 0.9900 . ?
C29 H29B 0.9900 . ?
C29 H29C 0.9900 . ?
C29 H29D 0.9900 . ?
C210 H21A 0.9900 . ?
C210 H21B 0.9900 . ?
C211 H21C 0.9800 . ?
C211 H21D 0.9800 . ?
C211 H21E 0.9800 . ?
C212 H21F 0.9800 . ?
C212 H21G 0.9800 . ?
C212 H21H 0.9800 . ?
C213 H21I 0.9900 . ?
C213 H21J 0.9900 . ?
C31 C32 1.219(3) . ?
C32 C33 1.440(3) . ?
C33 C38 1.381(4) . ?
C33 C34 1.390(3) . ?
C34 C35 1.384(3) . ?
C34 H34 0.9500 . ?
C35 C36 1.366(4) . ?
C35 H35 0.9500 . ?
C36 C37 1.381(4) . ?
C36 C39 1.511(4) . ?
C37 C38 1.382(4) . ?
C37 H37 0.9500 . ?
C38 H38 0.9500 . ?
C39 H39A 0.9800 . ?
C39 H39B 0.9800 . ?
C39 H39C 0.9800 . ?
C41 C42 1.217(3) . ?
C42 C43 1.442(3) . ?
C43 C44 1.395(3) . ?
C43 C48 1.400(3) . ?
C44 C45 1.382(3) . ?
C44 H44 0.9500 . ?
C45 C46 1.389(3) . ?
C45 H45 0.9500 . ?
C46 C47 1.387(3) . ?
C46 C49 1.512(3) . ?
C47 C48 1.387(3) . ?
C47 H47 0.9500 . ?
C48 H48 0.9500 . ?
C49 H49A 0.9800 . ?
C49 H49B 0.9800 . ?
C49 H49C 0.9800 . ?
